data_4064470
loop_
_publ_author_name
'Carcedo, Cristina'
'Knight, James C.'
'Pope, Simon J. A.'
'Fallis, Ian A.'
'Dervisi, Athanasia'

_publ_section_title
;
 Chiral Silver and Gold Rings: Synthesis and Structural, Spectroscopic,
 and Photophysical Properties of Ag and Au Metallamacrocycles of Bridging
 NHC Ligands
;
_journal_issue 9
_journal_name_full Organometallics
_journal_page_first 2553
_journal_paper_doi 10.1021/om200125w
_journal_volume 30
_journal_year 2011
_chemical_absolute_configuration rm
_chemical_formula_moiety 'C14 H18 Au2 Cl2 N4 O2'
_chemical_formula_sum 'C14 H18 Au2 Cl2 N4 O2'
_chemical_formula_weight 739.16
_chemical_name_systematic
;
 ?
;
_space_group_IT_number 4
_symmetry_cell_setting monoclinic
_symmetry_space_group_name_Hall 'P 2yb'
_symmetry_space_group_name_H-M 'P 1 21 1'
_atom_sites_solution_hydrogens geom
_atom_sites_solution_primary direct
_atom_sites_solution_secondary difmap
_audit_creation_method SHELXL-97
_cell_angle_alpha 90.00
_cell_angle_beta 114.071(2)
_cell_angle_gamma 90.00
_cell_formula_units_Z 2
_cell_length_a 8.3312(3)
_cell_length_b 12.6030(4)
_cell_length_c 9.4992(4)
_cell_measurement_reflns_used 1776
_cell_measurement_temperature 150(2)
_cell_measurement_theta_max 27.485
_cell_measurement_theta_min 0.998
_cell_volume 910.67(6)
_computing_cell_refinement 'HKL Scalepack (Otwinowski & Minor 1997)'
_computing_data_collection 'Collect (Nonius, 2000)'
_computing_data_reduction 'HKL Denzo and Scalepack (Otwinowski & Minor 1997)'
_computing_molecular_graphics 'X-SEED (Barbour, 2001)'
_computing_publication_material 'WinGX publication routines (Farrugia, 1999)'
_computing_structure_refinement 'SHELXL-97 (Sheldrick, 2008)'
_computing_structure_solution 'SIR92 (Giacovazzo et al, 1993)'
_diffrn_ambient_temperature 150(2)
_diffrn_detector_area_resol_mean 9
_diffrn_measured_fraction_theta_full 0.989
_diffrn_measured_fraction_theta_max 0.989
_diffrn_measurement_device_type KappaCCD
_diffrn_measurement_method CCD
_diffrn_radiation_monochromator graphite
_diffrn_radiation_source 'fine-focus sealed tube'
_diffrn_radiation_type MoK\a
_diffrn_radiation_wavelength 0.71073
_diffrn_reflns_av_R_equivalents 0.0475
_diffrn_reflns_av_sigmaI/netI 0.0581
_diffrn_reflns_limit_h_max 10
_diffrn_reflns_limit_h_min -9
_diffrn_reflns_limit_k_max 15
_diffrn_reflns_limit_k_min -16
_diffrn_reflns_limit_l_max 12
_diffrn_reflns_limit_l_min -9
_diffrn_reflns_number 5974
_diffrn_reflns_theta_full 27.47
_diffrn_reflns_theta_max 27.47
_diffrn_reflns_theta_min 2.35
_exptl_absorpt_coefficient_mu 16.399
_exptl_absorpt_correction_T_max 0.7351
_exptl_absorpt_correction_T_min 0.0508
_exptl_absorpt_correction_type empirical
_exptl_absorpt_process_details 'Sortav (Blessing, 1995)'
_exptl_crystal_colour colourless
_exptl_crystal_density_diffrn 2.696
_exptl_crystal_density_method 'not measured'
_exptl_crystal_description needle
_exptl_crystal_F_000 676
_exptl_crystal_size_max 0.45
_exptl_crystal_size_mid 0.03
_exptl_crystal_size_min 0.02
_refine_diff_density_max 1.848
_refine_diff_density_min -1.292
_refine_diff_density_rms 0.283
_refine_ls_abs_structure_details 'Flack H D (1983), Acta Cryst. A39, 876-881'
_refine_ls_abs_structure_Flack -0.018(16)
_refine_ls_extinction_coef 0.0016(2)
_refine_ls_extinction_expression Fc^*^=kFc[1+0.001xFc^2^\l^3^/sin(2\q)]^-1/4^
_refine_ls_extinction_method SHELXL
_refine_ls_goodness_of_fit_ref 1.045
_refine_ls_hydrogen_treatment constr
_refine_ls_matrix_type full
_refine_ls_number_parameters 220
_refine_ls_number_reflns 3742
_refine_ls_number_restraints 7
_refine_ls_restrained_S_all 1.044
_refine_ls_R_factor_all 0.0444
_refine_ls_R_factor_gt 0.0371
_refine_ls_shift/su_max 0.001
_refine_ls_shift/su_mean 0.000
_refine_ls_structure_factor_coef Fsqd
_refine_ls_weighting_details 'calc w=1/[\s^2^(Fo^2^)+(0.0238P)^2^+10.6469P] where P=(Fo^2^+2Fc^2^)/3'
_refine_ls_weighting_scheme calc
_refine_ls_wR_factor_gt 0.0818
_refine_ls_wR_factor_ref 0.0853
_reflns_number_gt 3436
_reflns_number_total 3742
_reflns_threshold_expression >2sigma(I)
_cod_data_source_file om200125w_si_002.cif
_cod_data_source_block ad1001a
_cod_original_cell_volume 910.66(6)
_cod_original_sg_symbol_H-M 'P 21'
_cod_database_code 4064470

loop_
_symmetry_equiv_pos_as_xyz
'x, y, z'
'-x, y+1/2, -z'

loop_
_atom_site_label
_atom_site_type_symbol
_atom_site_fract_x
_atom_site_fract_y
_atom_site_fract_z
_atom_site_U_iso_or_equiv
_atom_site_adp_type
_atom_site_occupancy
_atom_site_symmetry_multiplicity
_atom_site_calc_flag
_atom_site_refinement_flags
C1 C 0.7695(18) 0.4892(10) 0.7937(15) 0.029(3) Uani 1 1 d .
H1A H 0.8868 0.4800 0.7949 0.044 Uiso 1 1 calc R
H1B H 0.6803 0.4765 0.6893 0.044 Uiso 1 1 calc R
H1C H 0.7533 0.4387 0.8652 0.044 Uiso 1 1 calc R
C2 C 0.6073(13) 0.6591(10) 0.7668(13) 0.022(3) Uani 1 1 d .
C3 C 0.8748(15) 0.6478(14) 0.9673(15) 0.034(3) Uani 1 1 d .
H3 H 0.9864 0.6220 1.0363 0.041 Uiso 1 1 calc R
C4 C 0.8025(15) 0.7417(11) 0.9716(15) 0.029(3) Uani 1 1 d .
H4 H 0.8563 0.7955 1.0461 0.035 Uiso 1 1 calc R
C5 C 0.5313(15) 0.8432(10) 0.8252(16) 0.024(3) Uani 1 1 d .
H5 H 0.5719 0.8877 0.9206 0.028 Uiso 1 1 calc R
C6 C 0.5357(17) 0.9108(10) 0.6886(16) 0.030(3) Uani 1 1 d .
H6A H 0.6281 0.9660 0.7271 0.036 Uiso 1 1 calc R
H6B H 0.5588 0.8652 0.6140 0.036 Uiso 1 1 calc R
C7 C 0.2462(15) 0.8754(9) 0.6152(15) 0.019(3) Uani 1 1 d .
H7 H 0.2218 0.8246 0.5280 0.023 Uiso 1 1 calc R
C8 C 0.3408(17) 0.8251(10) 0.7690(17) 0.029(3) Uani 1 1 d .
H8 H 0.3188 0.7470 0.7578 0.035 Uiso 1 1 calc R
C9 C 0.1362(16) 0.9467(9) 0.7917(14) 0.023(3) Uani 1 1 d .
H9A H 0.1894 1.0182 0.8176 0.028 Uiso 1 1 calc R
H9B H 0.0347 0.9429 0.8204 0.028 Uiso 1 1 calc R
C10 C 0.0777(15) 0.9236(9) 0.6180(14) 0.020(2) Uani 1 1 d .
H10 H 0.0474 0.9913 0.5578 0.024 Uiso 1 1 calc R
C11 C -0.0746(17) 0.7526(10) 0.6216(15) 0.025(3) Uani 1 1 d .
H11 H 0.0007 0.7297 0.7223 0.030 Uiso 1 1 calc R
C12 C -0.1938(17) 0.8526(10) 0.4096(15) 0.024(3) Uani 1 1 d .
C13 C -0.2091(16) 0.6979(10) 0.5173(15) 0.024(3) Uani 1 1 d .
H13 H -0.2466 0.6288 0.5301 0.029 Uiso 1 1 calc R
C14 C -0.4329(17) 0.7291(11) 0.2514(16) 0.031(3) Uani 1 1 d .
H14A H -0.5279 0.7051 0.2794 0.047 Uiso 1 1 calc R
H14B H -0.3994 0.6714 0.1997 0.047 Uiso 1 1 calc R
H14C H -0.4731 0.7901 0.1818 0.047 Uiso 1 1 calc R
N1 N 0.7518(13) 0.5960(8) 0.8402(11) 0.024(2) Uani 1 1 d U
N2 N 0.6416(13) 0.7487(8) 0.8544(12) 0.022(2) Uani 1 1 d .
N3 N -0.0668(14) 0.8482(8) 0.5543(12) 0.023(2) Uani 1 1 d .
N4 N -0.2812(14) 0.7600(8) 0.3906(12) 0.022(2) Uani 1 1 d .
O1 O 0.2622(13) 0.8670(8) 0.8700(11) 0.029(2) Uani 1 1 d .
O2 O 0.3657(11) 0.9580(8) 0.6186(9) 0.0257(19) Uani 1 1 d .
Au1 Au 0.40051(5) 0.63233(4) 0.57341(5) 0.02237(13) Uani 1 1 d .
Au2 Au -0.23497(6) 0.96527(4) 0.25428(5) 0.02227(13) Uani 1 1 d .
Cl1 Cl 0.1655(4) 0.6290(4) 0.3407(3) 0.0324(6) Uani 1 1 d .
Cl2 Cl -0.2757(4) 1.0812(3) 0.0578(4) 0.0288(7) Uani 1 1 d .

loop_
_atom_site_aniso_label
_atom_site_aniso_U_11
_atom_site_aniso_U_22
_atom_site_aniso_U_33
_atom_site_aniso_U_23
_atom_site_aniso_U_13
_atom_site_aniso_U_12
C1 0.039(7) 0.024(7) 0.024(6) 0.001(5) 0.013(6) 0.007(5)
C2 0.003(4) 0.042(8) 0.017(5) 0.002(5) -0.001(4) -0.002(4)
C3 0.013(5) 0.054(10) 0.028(6) 0.006(7) 0.001(5) 0.002(6)
C4 0.013(6) 0.037(7) 0.026(7) -0.005(6) -0.004(5) -0.001(5)
C5 0.015(6) 0.025(6) 0.028(7) 0.006(5) 0.007(5) 0.008(5)
C6 0.029(7) 0.019(6) 0.037(8) 0.019(6) 0.008(6) 0.006(5)
C7 0.017(6) 0.014(6) 0.027(6) -0.007(5) 0.009(5) -0.008(4)
C8 0.019(6) 0.023(7) 0.044(8) 0.017(6) 0.010(6) -0.003(5)
C9 0.028(6) 0.023(7) 0.027(6) -0.004(5) 0.019(5) 0.006(5)
C10 0.022(6) 0.020(5) 0.022(6) 0.004(5) 0.012(5) 0.002(5)
C11 0.023(6) 0.028(7) 0.025(6) 0.017(6) 0.010(5) 0.009(5)
C12 0.029(7) 0.025(7) 0.022(6) 0.005(5) 0.015(5) 0.007(5)
C13 0.020(6) 0.023(6) 0.030(7) 0.002(5) 0.011(5) 0.005(5)
C14 0.024(7) 0.028(7) 0.034(8) -0.005(6) 0.004(6) -0.008(5)
N1 0.021(5) 0.035(6) 0.010(4) 0.004(4) 0.000(4) 0.006(4)
N2 0.024(5) 0.020(5) 0.022(5) -0.001(4) 0.010(4) -0.007(4)
N3 0.029(6) 0.022(5) 0.024(6) -0.002(4) 0.017(5) 0.000(4)
N4 0.028(6) 0.018(5) 0.028(6) 0.003(4) 0.018(5) -0.001(4)
O1 0.040(6) 0.028(5) 0.022(5) 0.006(4) 0.018(4) 0.007(4)
O2 0.033(5) 0.022(4) 0.018(4) 0.009(4) 0.006(3) -0.003(4)
Au1 0.0200(2) 0.0240(2) 0.0216(2) -0.0033(2) 0.00691(18) -0.0016(2)
Au2 0.0244(3) 0.0206(2) 0.0204(2) 0.0002(2) 0.00765(19) -0.0001(2)
Cl1 0.0282(14) 0.0372(15) 0.0231(13) -0.0061(17) 0.0016(11) -0.0064(16)
Cl2 0.0379(18) 0.0236(15) 0.0255(15) 0.0021(13) 0.0134(14) -0.0026(13)

loop_
_atom_type_symbol
_atom_type_description
_atom_type_scat_dispersion_real
_atom_type_scat_dispersion_imag
_atom_type_scat_source
C C 0.0033 0.0016 'International Tables Vol C Tables 4.2.6.8 and 6.1.1.4'
H H 0.0000 0.0000 'International Tables Vol C Tables 4.2.6.8 and 6.1.1.4'
N N 0.0061 0.0033 'International Tables Vol C Tables 4.2.6.8 and 6.1.1.4'
O O 0.0106 0.0060 'International Tables Vol C Tables 4.2.6.8 and 6.1.1.4'
Au Au -2.0133 8.8022 'International Tables Vol C Tables 4.2.6.8 and 6.1.1.4'
Cl Cl 0.1484 0.1585 'International Tables Vol C Tables 4.2.6.8 and 6.1.1.4'

loop_
_geom_angle_atom_site_label_1
_geom_angle_atom_site_label_2
_geom_angle_atom_site_label_3
_geom_angle
_geom_angle_site_symmetry_3
N1 C1 H1A 109.5 .
N1 C1 H1B 109.5 .
H1A C1 H1B 109.5 .
N1 C1 H1C 109.5 .
H1A C1 H1C 109.5 .
H1B C1 H1C 109.5 .
N2 C2 N1 104.4(9) .
N2 C2 Au1 126.7(8) .
N1 C2 Au1 128.8(9) .
C4 C3 N1 105.2(11) .
C4 C3 H3 127.4 .
N1 C3 H3 127.4 .
C3 C4 N2 109.9(12) .
C3 C4 H4 125.0 .
N2 C4 H4 125.0 .
N2 C5 C8 116.5(11) .
N2 C5 C6 112.1(10) .
C8 C5 C6 99.8(10) .
N2 C5 H5 109.4 .
C8 C5 H5 109.4 .
C6 C5 H5 109.4 .
O2 C6 C5 105.0(10) .
O2 C6 H6A 110.7 .
C5 C6 H6A 110.7 .
O2 C6 H6B 110.7 .
C5 C6 H6B 110.7 .
H6A C6 H6B 108.8 .
O2 C7 C8 101.7(9) .
O2 C7 C10 110.1(10) .
C8 C7 C10 105.8(10) .
O2 C7 H7 112.8 .
C8 C7 H7 112.8 .
C10 C7 H7 112.8 .
O1 C8 C5 114.3(12) .
O1 C8 C7 106.9(10) .
C5 C8 C7 110.6(10) .
O1 C8 H8 108.3 .
C5 C8 H8 108.3 .
C7 C8 H8 108.3 .
O1 C9 C10 105.6(9) .
O1 C9 H9A 110.6 .
C10 C9 H9A 110.6 .
O1 C9 H9B 110.6 .
C10 C9 H9B 110.6 .
H9A C9 H9B 108.7 .
N3 C10 C7 109.9(10) .
N3 C10 C9 114.5(10) .
C7 C10 C9 101.5(9) .
N3 C10 H10 110.2 .
C7 C10 H10 110.2 .
C9 C10 H10 110.2 .
C13 C11 N3 106.8(11) .
C13 C11 H11 126.6 .
N3 C11 H11 126.6 .
N4 C12 N3 104.8(11) .
N4 C12 Au2 127.1(10) .
N3 C12 Au2 128.0(10) .
C11 C13 N4 107.1(11) .
C11 C13 H13 126.5 .
N4 C13 H13 126.5 .
N4 C14 H14A 109.5 .
N4 C14 H14B 109.5 .
H14A C14 H14B 109.5 .
N4 C14 H14C 109.5 .
H14A C14 H14C 109.5 .
H14B C14 H14C 109.5 .
C2 N1 C3 110.7(11) .
C2 N1 C1 124.3(10) .
C3 N1 C1 125.0(11) .
C4 N2 C2 109.8(10) .
C4 N2 C5 123.1(11) .
C2 N2 C5 126.9(10) .
C12 N3 C11 110.0(11) .
C12 N3 C10 124.5(11) .
C11 N3 C10 124.4(10) .
C12 N4 C13 111.2(11) .
C12 N4 C14 124.9(11) .
C13 N4 C14 123.9(10) .
C9 O1 C8 110.1(9) .
C6 O2 C7 104.9(9) .
C2 Au1 Cl1 170.8(4) .
C2 Au1 Au2 91.7(3) 2_546
Cl1 Au1 Au2 95.85(10) 2_546
C12 Au2 Cl2 173.4(4) .
C12 Au2 Au1 93.9(4) 2_556
Cl2 Au2 Au1 92.54(9) 2_556

loop_
_geom_bond_atom_site_label_1
_geom_bond_atom_site_label_2
_geom_bond_distance
_geom_bond_site_symmetry_2
C1 N1 1.443(16) .
C1 H1A 0.9800 .
C1 H1B 0.9800 .
C1 H1C 0.9800 .
C2 N2 1.362(16) .
C2 N1 1.372(14) .
C2 Au1 1.969(10) .
C3 C4 1.34(2) .
C3 N1 1.387(17) .
C3 H3 0.9500 .
C4 N2 1.352(15) .
C4 H4 0.9500 .
C5 N2 1.459(15) .
C5 C8 1.471(17) .
C5 C6 1.566(18) .
C5 H5 1.0000 .
C6 O2 1.426(15) .
C6 H6A 0.9900 .
C6 H6B 0.9900 .
C7 O2 1.432(14) .
C7 C8 1.489(18) .
C7 C10 1.540(16) .
C7 H7 1.0000 .
C8 O1 1.462(18) .
C8 H8 1.0000 .
C9 O1 1.424(15) .
C9 C10 1.545(17) .
C9 H9A 0.9900 .
C9 H9B 0.9900 .
C10 N3 1.457(16) .
C10 H10 1.0000 .
C11 C13 1.344(18) .
C11 N3 1.378(15) .
C11 H11 0.9500 .
C12 N4 1.349(17) .
C12 N3 1.351(17) .
C12 Au2 1.974(13) .
C13 N4 1.353(16) .
C13 H13 0.9500 .
C14 N4 1.460(16) .
C14 H14A 0.9800 .
C14 H14B 0.9800 .
C14 H14C 0.9800 .
Au1 Cl1 2.278(3) .
Au1 Au2 3.2948(7) 2_546
Au2 Cl2 2.285(3) .
Au2 Au1 3.2948(7) 2_556
